data_4102663
loop_
_publ_author_name
'Tse-Min Teng'
'Rai-Shung Liu'

_publ_section_title
;
 Gold-Catalyzed Stereocontrolled Oxacyclization/[4+2]-Cycloaddition
 Cascade of Ketone-Allene Substrates
;
_journal_name_full 'Journal of the American Chemical Society'
_journal_page_first 9298
_journal_page_last 9300
_journal_paper_doi 10.1021/ja1043837
_journal_volume 132
_journal_year 2010
_chemical_formula_sum 'C18 H22 O4'
_chemical_formula_weight 302.36
_chemical_name_systematic
; 
 ? 
;
_space_group_IT_number 14
_symmetry_cell_setting monoclinic
_symmetry_space_group_name_Hall '-P 2ybc'
_symmetry_space_group_name_H-M 'P 1 21/c 1'
_atom_sites_solution_hydrogens geom
_atom_sites_solution_primary direct
_atom_sites_solution_secondary difmap
_audit_creation_method SHELXL-97
_cell_angle_alpha 90.00
_cell_angle_beta 97.5990(10)
_cell_angle_gamma 90.00
_cell_formula_units_Z 4
_cell_length_a 11.5889(7)
_cell_length_b 13.1255(8)
_cell_length_c 11.0959(6)
_cell_measurement_reflns_used 2262
_cell_measurement_temperature 295(2)
_cell_measurement_theta_max 25
_cell_measurement_theta_min 2.5
_cell_volume 1672.98(17)
_computing_cell_refinement 'Bruker Smart'
_computing_data_collection 'Bruker Smart'
_computing_data_reduction 'Bruker Saint'
_computing_molecular_graphics 'Bruker Shelxtl'
_computing_publication_material 'Bruker Shelxtl'
_computing_structure_refinement 'Shelxtl-97 (Sheldrick, 2008)'
_computing_structure_solution 'Shelxtl-97 (Sheldrick, 2008)'
_diffrn_ambient_temperature 295(2)
_diffrn_measured_fraction_theta_full 0.999
_diffrn_measured_fraction_theta_max 0.999
_diffrn_measurement_device_type 'CCD area detector'
_diffrn_measurement_method 'phi and omega scans'
_diffrn_radiation_monochromator graphite
_diffrn_radiation_source 'fine-focus sealed tube'
_diffrn_radiation_type MoK\a
_diffrn_radiation_wavelength 0.71073
_diffrn_reflns_av_R_equivalents 0.0282
_diffrn_reflns_av_sigmaI/netI 0.0296
_diffrn_reflns_limit_h_max 14
_diffrn_reflns_limit_h_min -14
_diffrn_reflns_limit_k_max 12
_diffrn_reflns_limit_k_min -16
_diffrn_reflns_limit_l_max 13
_diffrn_reflns_limit_l_min -13
_diffrn_reflns_number 10577
_diffrn_reflns_theta_full 26.24
_diffrn_reflns_theta_max 26.24
_diffrn_reflns_theta_min 1.77
_exptl_absorpt_coefficient_mu 0.084
_exptl_absorpt_correction_T_max 0.7453
_exptl_absorpt_correction_T_min 0.6327
_exptl_absorpt_correction_type empirical
_exptl_crystal_colour Colorless
_exptl_crystal_density_diffrn 1.200
_exptl_crystal_density_meas ?
_exptl_crystal_density_method 'not measured'
_exptl_crystal_description Lump
_exptl_crystal_F_000 648
_exptl_crystal_size_max 0.35
_exptl_crystal_size_mid 0.30
_exptl_crystal_size_min 0.28
_refine_diff_density_max 0.167
_refine_diff_density_min -0.152
_refine_diff_density_rms 0.033
_refine_ls_extinction_method none
_refine_ls_goodness_of_fit_ref 1.025
_refine_ls_hydrogen_treatment constr
_refine_ls_matrix_type full
_refine_ls_number_parameters 203
_refine_ls_number_reflns 3379
_refine_ls_number_restraints 0
_refine_ls_restrained_S_all 1.025
_refine_ls_R_factor_all 0.0749
_refine_ls_R_factor_gt 0.0486
_refine_ls_shift/su_max 0.001
_refine_ls_shift/su_mean 0.000
_refine_ls_structure_factor_coef Fsqd
_refine_ls_weighting_details 'calc w=1/[\s^2^(Fo^2^)+(0.0675P)^2^+0.2544P] where P=(Fo^2^+2Fc^2^)/3'
_refine_ls_weighting_scheme calc
_refine_ls_wR_factor_gt 0.1234
_refine_ls_wR_factor_ref 0.1428
_reflns_number_gt 2272
_reflns_number_total 3379
_reflns_threshold_expression >2sigma(I)
_cod_data_source_file ja1043837_si_003.cif
_cod_data_source_block 091013
_cod_depositor_comments
;
The following automatic conversions were performed:

'_exptl_crystal_density_meas' value 'not measured' was changed to '?'
- the value is perceived as not measured.

Automatic conversion script
Id: cif_fix_values 3008 2015-01-20 13:52:24Z robertas 
;
_cod_database_code 4102663

loop_
_symmetry_equiv_pos_as_xyz
'x, y, z'
'-x, y+1/2, -z+1/2'
'-x, -y, -z'
'x, -y-1/2, z-1/2'

loop_
_atom_site_label
_atom_site_type_symbol
_atom_site_fract_x
_atom_site_fract_y
_atom_site_fract_z
_atom_site_U_iso_or_equiv
_atom_site_adp_type
_atom_site_occupancy
_atom_site_symmetry_multiplicity
_atom_site_calc_flag
_atom_site_refinement_flags
C1 C 0.71806(16) 0.93050(14) 1.03449(17) 0.0528(5) Uani 1 1 d .
C2 C 0.83227(16) 0.88239(15) 1.01411(18) 0.0555(5) Uani 1 1 d .
C3 C 0.93959(19) 0.89685(18) 1.0831(2) 0.0764(7) Uani 1 1 d .
H3 H 0.9470 0.9394 1.1507 0.092 Uiso 1 1 calc R
C4 C 1.0353(2) 0.8471(2) 1.0497(3) 0.1012(10) Uani 1 1 d .
H4 H 1.1077 0.8557 1.0958 0.121 Uiso 1 1 calc R
C5 C 1.0250(2) 0.7851(2) 0.9491(3) 0.1009(10) Uani 1 1 d .
H5 H 1.0907 0.7529 0.9274 0.121 Uiso 1 1 calc R
C6 C 0.91800(18) 0.76990(17) 0.8798(2) 0.0770(7) Uani 1 1 d .
H6 H 0.9111 0.7276 0.8120 0.092 Uiso 1 1 calc R
C7 C 0.82177(15) 0.81882(14) 0.91332(18) 0.0541(5) Uani 1 1 d .
C8 C 0.69964(15) 0.81585(14) 0.84731(16) 0.0488(4) Uani 1 1 d .
H8 H 0.6925 0.7687 0.7782 0.059 Uiso 1 1 calc R
C9 C 0.62052(15) 0.78675(13) 0.93950(16) 0.0463(4) Uani 1 1 d .
C10 C 0.66849(17) 0.99052(14) 0.92208(17) 0.0542(5) Uani 1 1 d .
H10A H 0.7145 1.0516 0.9161 0.065 Uiso 1 1 calc R
H10B H 0.5894 1.0111 0.9296 0.065 Uiso 1 1 calc R
C11 C 0.66898(15) 0.92679(14) 0.80695(16) 0.0508(5) Uani 1 1 d .
H11 H 0.5922 0.9289 0.7580 0.061 Uiso 1 1 calc R
C12 C 0.7193(2) 0.99043(18) 1.15018(19) 0.0742(6) Uani 1 1 d .
H12A H 0.7457 0.9476 1.2184 0.111 Uiso 1 1 calc R
H12B H 0.6421 1.0144 1.1569 0.111 Uiso 1 1 calc R
H12C H 0.7709 1.0476 1.1491 0.111 Uiso 1 1 calc R
C13 C 0.7580(2) 0.9295(2) 0.6241(2) 0.0808(7) Uani 1 1 d .
H13A H 0.6860 0.9441 0.5719 0.097 Uiso 1 1 calc R
H13B H 0.7676 0.8562 0.6295 0.097 Uiso 1 1 calc R
C14 C 0.8576(3) 0.9757(3) 0.5725(2) 0.1089(10) Uani 1 1 d .
H14A H 0.8515 1.0486 0.5746 0.163 Uiso 1 1 calc R
H14B H 0.8566 0.9536 0.4899 0.163 Uiso 1 1 calc R
H14C H 0.9292 0.9548 0.6196 0.163 Uiso 1 1 calc R
C15 C 0.54362(15) 0.71119(14) 0.93075(16) 0.0479(4) Uani 1 1 d .
C16 C 0.37545(16) 0.71760(15) 1.02934(18) 0.0532(5) Uani 1 1 d .
C17 C 0.32670(19) 0.68341(19) 1.14038(19) 0.0735(6) Uani 1 1 d .
H17A H 0.2588 0.7229 1.1498 0.110 Uiso 1 1 calc R
H17B H 0.3840 0.6926 1.2103 0.110 Uiso 1 1 calc R
H17C H 0.3060 0.6127 1.1325 0.110 Uiso 1 1 calc R
C18 C 0.51606(18) 0.63623(15) 0.83186(18) 0.0614(5) Uani 1 1 d .
H18A H 0.5524 0.6566 0.7628 0.092 Uiso 1 1 calc R
H18B H 0.4333 0.6330 0.8093 0.092 Uiso 1 1 calc R
H18C H 0.5446 0.5704 0.8592 0.092 Uiso 1 1 calc R
O1 O 0.63586(11) 0.84550(10) 1.04313(11) 0.0560(4) Uani 1 1 d .
O2 O 0.75381(11) 0.97101(10) 0.74137(11) 0.0589(4) Uani 1 1 d .
O3 O 0.48857(10) 0.69135(10) 1.03524(11) 0.0530(3) Uani 1 1 d .
O4 O 0.32379(13) 0.76155(13) 0.94515(14) 0.0815(5) Uani 1 1 d .

loop_
_atom_site_aniso_label
_atom_site_aniso_U_11
_atom_site_aniso_U_22
_atom_site_aniso_U_33
_atom_site_aniso_U_23
_atom_site_aniso_U_13
_atom_site_aniso_U_12
C1 0.0570(11) 0.0494(10) 0.0527(11) -0.0039(8) 0.0100(9) -0.0125(9)
C2 0.0481(10) 0.0527(11) 0.0643(12) 0.0125(10) 0.0020(9) -0.0097(8)
C3 0.0627(14) 0.0713(14) 0.0900(17) 0.0217(12) -0.0091(12) -0.0181(12)
C4 0.0484(14) 0.0905(19) 0.157(3) 0.040(2) -0.0138(16) -0.0113(14)
C5 0.0472(14) 0.0828(18) 0.175(3) 0.031(2) 0.0229(17) 0.0092(13)
C6 0.0561(13) 0.0607(13) 0.119(2) 0.0069(13) 0.0307(13) 0.0023(10)
C7 0.0432(10) 0.0473(10) 0.0739(13) 0.0086(10) 0.0150(9) -0.0024(8)
C8 0.0460(10) 0.0474(10) 0.0551(11) -0.0044(8) 0.0138(8) -0.0044(8)
C9 0.0418(9) 0.0484(10) 0.0489(10) -0.0016(8) 0.0074(8) -0.0005(8)
C10 0.0526(11) 0.0483(10) 0.0626(12) -0.0015(9) 0.0108(9) 0.0015(8)
C11 0.0453(10) 0.0539(11) 0.0534(11) 0.0028(8) 0.0072(8) -0.0053(8)
C12 0.0909(16) 0.0717(14) 0.0615(13) -0.0137(11) 0.0154(12) -0.0231(12)
C13 0.1013(18) 0.0866(17) 0.0585(13) -0.0079(12) 0.0253(13) -0.0268(14)
C14 0.130(2) 0.117(2) 0.0911(19) -0.0022(17) 0.0577(19) -0.0283(19)
C15 0.0417(9) 0.0502(10) 0.0526(11) 0.0029(8) 0.0094(8) -0.0016(8)
C16 0.0483(10) 0.0541(11) 0.0588(12) 0.0028(9) 0.0127(9) -0.0027(9)
C17 0.0617(13) 0.0942(17) 0.0680(14) 0.0129(12) 0.0214(11) -0.0041(12)
C18 0.0615(12) 0.0547(11) 0.0696(13) -0.0062(10) 0.0145(10) -0.0093(9)
O1 0.0570(8) 0.0612(8) 0.0518(8) -0.0070(6) 0.0147(6) -0.0162(6)
O2 0.0661(8) 0.0587(8) 0.0535(8) 0.0011(6) 0.0144(7) -0.0153(6)
O3 0.0431(7) 0.0608(8) 0.0559(8) 0.0093(6) 0.0094(6) -0.0037(6)
O4 0.0631(9) 0.1080(13) 0.0763(10) 0.0301(9) 0.0195(8) 0.0276(9)

loop_
_atom_type_symbol
_atom_type_description
_atom_type_scat_dispersion_real
_atom_type_scat_dispersion_imag
_atom_type_scat_source
C C 0.0033 0.0016 'International Tables Vol C Tables 4.2.6.8 and 6.1.1.4'
H H 0.0000 0.0000 'International Tables Vol C Tables 4.2.6.8 and 6.1.1.4'
O O 0.0106 0.0060 'International Tables Vol C Tables 4.2.6.8 and 6.1.1.4'

loop_
_geom_angle_atom_site_label_1
_geom_angle_atom_site_label_2
_geom_angle_atom_site_label_3
_geom_angle
O1 C1 C12 105.84(14)
O1 C1 C2 106.21(14)
C12 C1 C2 115.90(17)
O1 C1 C10 105.49(14)
C12 C1 C10 112.87(17)
C2 C1 C10 109.69(15)
C3 C2 C7 120.3(2)
C3 C2 C1 126.9(2)
C7 C2 C1 112.76(16)
C4 C3 C2 118.9(3)
C4 C3 H3 120.6
C2 C3 H3 120.6
C5 C4 C3 120.8(2)
C5 C4 H4 119.6
C3 C4 H4 119.6
C4 C5 C6 120.8(3)
C4 C5 H5 119.6
C6 C5 H5 119.6
C7 C6 C5 118.6(3)
C7 C6 H6 120.7
C5 C6 H6 120.7
C6 C7 C2 120.61(19)
C6 C7 C8 126.7(2)
C2 C7 C8 112.59(16)
C7 C8 C9 107.03(14)
C7 C8 C11 106.31(14)
C9 C8 C11 107.26(14)
C7 C8 H8 112.0
C9 C8 H8 112.0
C11 C8 H8 112.0
C15 C9 O1 119.39(15)
C15 C9 C8 126.93(16)
O1 C9 C8 113.65(14)
C1 C10 C11 111.05(15)
C1 C10 H10A 109.4
C11 C10 H10A 109.4
C1 C10 H10B 109.4
C11 C10 H10B 109.4
H10A C10 H10B 108.0
O2 C11 C10 106.48(14)
O2 C11 C8 112.55(14)
C10 C11 C8 107.38(14)
O2 C11 H11 110.1
C10 C11 H11 110.1
C8 C11 H11 110.1
C1 C12 H12A 109.5
C1 C12 H12B 109.5
H12A C12 H12B 109.5
C1 C12 H12C 109.5
H12A C12 H12C 109.5
H12B C12 H12C 109.5
O2 C13 C14 108.7(2)
O2 C13 H13A 110.0
C14 C13 H13A 110.0
O2 C13 H13B 110.0
C14 C13 H13B 110.0
H13A C13 H13B 108.3
C13 C14 H14A 109.5
C13 C14 H14B 109.5
H14A C14 H14B 109.5
C13 C14 H14C 109.5
H14A C14 H14C 109.5
H14B C14 H14C 109.5
C9 C15 O3 116.55(16)
C9 C15 C18 128.96(16)
O3 C15 C18 114.10(15)
O4 C16 O3 123.16(17)
O4 C16 C17 126.04(18)
O3 C16 C17 110.80(17)
C16 C17 H17A 109.5
C16 C17 H17B 109.5
H17A C17 H17B 109.5
C16 C17 H17C 109.5
H17A C17 H17C 109.5
H17B C17 H17C 109.5
C15 C18 H18A 109.5
C15 C18 H18B 109.5
H18A C18 H18B 109.5
C15 C18 H18C 109.5
H18A C18 H18C 109.5
H18B C18 H18C 109.5
C9 O1 C1 112.45(13)
C13 O2 C11 115.03(15)
C16 O3 C15 116.90(14)

loop_
_geom_bond_atom_site_label_1
_geom_bond_atom_site_label_2
_geom_bond_distance
C1 O1 1.478(2)
C1 C12 1.504(3)
C1 C2 1.510(3)
C1 C10 1.522(3)
C2 C3 1.384(3)
C2 C7 1.388(3)
C3 C4 1.379(4)
C3 H3 0.9300
C4 C5 1.374(4)
C4 H4 0.9300
C5 C6 1.385(4)
C5 H5 0.9300
C6 C7 1.380(3)
C6 H6 0.9300
C7 C8 1.506(2)
C8 C9 1.510(2)
C8 C11 1.551(3)
C8 H8 0.9800
C9 C15 1.328(2)
C9 O1 1.376(2)
C10 C11 1.528(2)
C10 H10A 0.9700
C10 H10B 0.9700
C11 O2 1.422(2)
C11 H11 0.9800
C12 H12A 0.9600
C12 H12B 0.9600
C12 H12C 0.9600
C13 O2 1.418(2)
C13 C14 1.484(3)
C13 H13A 0.9700
C13 H13B 0.9700
C14 H14A 0.9600
C14 H14B 0.9600
C14 H14C 0.9600
C15 O3 1.419(2)
C15 C18 1.477(3)
C16 O4 1.190(2)
C16 O3 1.349(2)
C16 C17 1.491(3)
C17 H17A 0.9600
C17 H17B 0.9600
C17 H17C 0.9600
C18 H18A 0.9600
C18 H18B 0.9600
C18 H18C 0.9600
